data_7011452
loop_
_publ_author_name
'Rheingold, Arnold L.'
'Liable-Sands, Louise M.'
'Incarvito, Christopher L.'
'Trofimenko, Swiatoslaw'

_publ_section_title
;
 Novel scorpionate ligands devoid of C--H bonds: BpBr3 and TpBr3
;
_journal_issue 11
_journal_name_full 'Journal of the Chemical Society, Dalton Transactions'
_journal_page_first 2297
_journal_paper_doi 10.1039/b111568p
_journal_year 2002
_chemical_formula_sum 'C19 H29 B N6 Pd'
_chemical_formula_weight 458.69
_chemical_name_systematic
; 
? 
;
_space_group_IT_number 14
_symmetry_cell_setting monoclinic
_symmetry_space_group_name_Hall '-P 2ybc'
_symmetry_space_group_name_H-M 'P 1 21/c 1'
_atom_sites_solution_hydrogens geom
_atom_sites_solution_primary direct
_atom_sites_solution_secondary difmap
_audit_creation_method SHELXL-97
_cell_angle_alpha 90.00
_cell_angle_beta 114.7850(10)
_cell_angle_gamma 90.00
_cell_formula_units_Z 4
_cell_length_a 16.0102(8)
_cell_length_b 8.4061(4)
_cell_length_c 17.2544(9)
_cell_measurement_reflns_used 7513
_cell_measurement_temperature 173(2)
_cell_measurement_theta_max 28.387
_cell_measurement_theta_min 2.6005
_cell_volume 2108.25(18)
_computing_cell_refinement 'Bruker SMART'
_computing_data_collection 'Bruker SMART'
_computing_data_reduction 'Bruker SHELXTL'
_computing_molecular_graphics 'Bruker SHELXTL'
_computing_publication_material 'Bruker SHELXTL'
_computing_structure_refinement 'SHELXL-97 (Sheldrick, 1997)'
_computing_structure_solution 'SHELXS-97 (Sheldrick, 1990)'
_diffrn_ambient_temperature 173(2)
_diffrn_measured_fraction_theta_full 0.832
_diffrn_measured_fraction_theta_max 0.832
_diffrn_measurement_device_type 'CCD area detector'
_diffrn_measurement_method 'phi and omega scans'
_diffrn_radiation_monochromator graphite
_diffrn_radiation_source 'fine-focus sealed tube'
_diffrn_radiation_type MoK\a
_diffrn_radiation_wavelength 0.71073
_diffrn_reflns_av_R_equivalents 0.0280
_diffrn_reflns_av_sigmaI/netI 0.0354
_diffrn_reflns_limit_h_max 19
_diffrn_reflns_limit_h_min -14
_diffrn_reflns_limit_k_max 11
_diffrn_reflns_limit_k_min -11
_diffrn_reflns_limit_l_max 23
_diffrn_reflns_limit_l_min -22
_diffrn_reflns_number 10295
_diffrn_reflns_theta_full 28.39
_diffrn_reflns_theta_max 28.39
_diffrn_reflns_theta_min 2.60
_exptl_absorpt_coefficient_mu 0.896
_exptl_absorpt_correction_T_max 0.7749
_exptl_absorpt_correction_T_min 0.7158
_exptl_absorpt_correction_type 'Empirical from SADABS'
_exptl_crystal_colour colorless
_exptl_crystal_density_diffrn 1.445
_exptl_crystal_density_method 'not measured'
_exptl_crystal_description block
_exptl_crystal_F_000 944
_exptl_crystal_size_max 0.40
_exptl_crystal_size_mid 0.34
_exptl_crystal_size_min 0.30
_refine_diff_density_max 0.974
_refine_diff_density_min -0.771
_refine_diff_density_rms 0.069
_refine_ls_extinction_method none
_refine_ls_goodness_of_fit_ref 1.135
_refine_ls_hydrogen_treatment mixed
_refine_ls_matrix_type full
_refine_ls_number_parameters 272
_refine_ls_number_reflns 4410
_refine_ls_number_restraints 4
_refine_ls_restrained_S_all 1.135
_refine_ls_R_factor_all 0.0370
_refine_ls_R_factor_gt 0.0312
_refine_ls_shift/su_max 0.001
_refine_ls_shift/su_mean 0.000
_refine_ls_structure_factor_coef Fsqd
_refine_ls_weighting_details 'calc w=1/[\s^2^(Fo^2^)+(0.0195P)^2^+1.8627P] where P=(Fo^2^+2Fc^2^)/3'
_refine_ls_weighting_scheme calc
_refine_ls_wR_factor_gt 0.0690
_refine_ls_wR_factor_ref 0.0710
_reflns_number_gt 3926
_reflns_number_total 4410
_reflns_threshold_expression >2sigma(I)
_cod_data_source_file b111568p.txt
_cod_data_source_block 6
_cod_depositor_comments
;
The following automatic conversions were performed:
'_symmetry_cell_setting' value 'Monoclinic' changed to 'monoclinic'
according to '/home/saulius/struct/CIF-dictionaries/cif_core.dic'
dictionary named 'cif_core.dic' version 2.4.1 from 2010-06-29.

Automatic conversion script
Id: cif_fix_enum 1527 2010-12-29 10:47:43Z saulius 
;
_cod_original_sg_symbol_H-M P2(1)/c
_cod_database_code 7011452

loop_
_symmetry_equiv_pos_as_xyz
'x, y, z'
'-x, y+1/2, -z+1/2'
'-x, -y, -z'
'x, -y-1/2, z-1/2'

loop_
_atom_site_label
_atom_site_type_symbol
_atom_site_fract_x
_atom_site_fract_y
_atom_site_fract_z
_atom_site_U_iso_or_equiv
_atom_site_adp_type
_atom_site_occupancy
_atom_site_symmetry_multiplicity
_atom_site_calc_flag
_atom_site_refinement_flags
_atom_site_disorder_assembly
_atom_site_disorder_group
Pd1 Pd 0.254598(15) 0.10714(2) 0.407168(11) 0.02026(7) Uani 1 1 d . . .
N1 N 0.14314(16) 0.2351(2) 0.31937(13) 0.0205(5) Uani 1 1 d . . .
N2 N 0.13718(15) 0.2444(2) 0.23752(13) 0.0198(5) Uani 1 1 d . . .
N3 N 0.22200(16) -0.0687(2) 0.31371(13) 0.0213(5) Uani 1 1 d . . .
N4 N 0.20565(16) -0.0214(2) 0.23270(13) 0.0202(5) Uani 1 1 d . . .
N5 N 0.30547(16) 0.2248(2) 0.26923(13) 0.0213(5) Uani 1 1 d . . .
N6 N 0.31418(17) 0.3786(2) 0.29852(14) 0.0254(5) Uani 1 1 d . . .
B1 B 0.2080(2) 0.1577(3) 0.21362(18) 0.0212(6) Uani 1 1 d . . .
H1 H 0.1866(19) 0.176(3) 0.1467(17) 0.021(7) Uiso 1 1 d . . .
C1 C 0.07391(19) 0.3184(3) 0.32210(17) 0.0251(6) Uani 1 1 d . . .
C2 C 0.0216(2) 0.3825(3) 0.24156(18) 0.0289(6) Uani 1 1 d . . .
H2 H -0.0318 0.4469 0.2256 0.035 Uiso 1 1 calc R . .
C3 C 0.0629(2) 0.3341(3) 0.18992(17) 0.0250(6) Uani 1 1 d . . .
C4 C 0.0589(2) 0.3293(4) 0.40142(19) 0.0360(7) Uani 1 1 d . . .
H4A H 0.0061 0.2634 0.3955 0.054 Uiso 1 1 calc R . .
H4B H 0.0469 0.4402 0.4110 0.054 Uiso 1 1 calc R . .
H4C H 0.1140 0.2916 0.4500 0.054 Uiso 1 1 calc R . .
C5 C 0.0350(2) 0.3680(3) 0.09726(18) 0.0349(7) Uani 1 1 d . . .
H5A H 0.0839 0.4279 0.0903 0.052 Uiso 1 1 calc R . .
H5B H -0.0218 0.4307 0.0750 0.052 Uiso 1 1 calc R . .
H5C H 0.0247 0.2675 0.0658 0.052 Uiso 1 1 calc R . .
C6 C 0.2135(2) -0.2264(3) 0.31240(17) 0.0260(6) Uani 1 1 d . . .
C7 C 0.1934(2) -0.2832(3) 0.23047(18) 0.0287(6) Uani 1 1 d . . .
H7 H 0.1848 -0.3909 0.2121 0.034 Uiso 1 1 calc R . .
C8 C 0.1885(2) -0.1508(3) 0.18175(17) 0.0239(6) Uani 1 1 d . . .
C9 C 0.2199(2) -0.3185(3) 0.3887(2) 0.0384(7) Uani 1 1 d . . .
H9A H 0.2649 -0.2680 0.4406 0.058 Uiso 1 1 calc R . .
H9B H 0.2394 -0.4277 0.3849 0.058 Uiso 1 1 calc R . .
H9C H 0.1596 -0.3203 0.3906 0.058 Uiso 1 1 calc R . .
C10 C 0.1698(2) -0.1410(3) 0.08960(17) 0.0329(7) Uani 1 1 d . . .
H10A H 0.1169 -0.0712 0.0599 0.049 Uiso 1 1 calc R . .
H10B H 0.1562 -0.2475 0.0643 0.049 Uiso 1 1 calc R . .
H10C H 0.2239 -0.0980 0.0841 0.049 Uiso 1 1 calc R . .
C11 C 0.3892(2) 0.1613(3) 0.28687(18) 0.0277(6) Uani 1 1 d . . .
C12 C 0.4540(2) 0.2755(3) 0.32950(19) 0.0312(7) Uani 1 1 d . . .
H12 H 0.5189 0.2662 0.3508 0.037 Uiso 1 1 calc R . .
C13 C 0.4038(2) 0.4075(3) 0.33470(18) 0.0292(7) Uani 1 1 d . . .
C14 C 0.4046(2) -0.0034(4) 0.2624(2) 0.0451(9) Uani 1 1 d . . .
H14A H 0.3812 -0.0812 0.2908 0.068 Uiso 1 1 calc R . .
H14B H 0.4706 -0.0208 0.2801 0.068 Uiso 1 1 calc R . .
H14C H 0.3721 -0.0161 0.2004 0.068 Uiso 1 1 calc R . .
C15 C 0.4398(3) 0.5681(4) 0.3729(2) 0.0454(9) Uani 1 1 d . . .
H15A H 0.3894 0.6454 0.3529 0.068 Uiso 1 1 calc R . .
H15B H 0.4878 0.6023 0.3554 0.068 Uiso 1 1 calc R . .
H15C H 0.4656 0.5608 0.4353 0.068 Uiso 1 1 calc R . .
C16 C 0.3427(2) 0.1151(3) 0.54095(17) 0.0304(7) Uani 1 1 d . . .
C17 C 0.3140(2) 0.2697(3) 0.50918(19) 0.0337(7) Uani 1 1 d D . .
H17A H 0.348(2) 0.331(4) 0.4872(19) 0.038(9) Uiso 1 1 d D . .
H17B H 0.277(2) 0.333(4) 0.529(2) 0.050(10) Uiso 1 1 d D . .
C18 C 0.3840(2) 0.0279(4) 0.49749(18) 0.0321(7) Uani 1 1 d D . .
H18A H 0.4165(19) 0.087(3) 0.4727(18) 0.026(8) Uiso 1 1 d D . .
H18B H 0.394(2) -0.078(3) 0.509(2) 0.037(9) Uiso 1 1 d D . .
C19 C 0.3129(3) 0.0394(4) 0.60355(19) 0.0405(8) Uani 1 1 d . . .
H19A H 0.3093 -0.0762 0.5952 0.061 Uiso 1 1 calc R . .
H19B H 0.2523 0.0805 0.5948 0.061 Uiso 1 1 calc R . .
H19C H 0.3576 0.0641 0.6617 0.061 Uiso 1 1 calc R . .

loop_
_atom_site_aniso_label
_atom_site_aniso_U_11
_atom_site_aniso_U_22
_atom_site_aniso_U_33
_atom_site_aniso_U_23
_atom_site_aniso_U_13
_atom_site_aniso_U_12
Pd1 0.01947(14) 0.02192(9) 0.01865(10) 0.00039(7) 0.00727(9) 0.00177(7)
N1 0.0190(14) 0.0222(10) 0.0205(10) 0.0004(8) 0.0085(10) 0.0012(8)
N2 0.0190(14) 0.0200(9) 0.0196(10) 0.0006(7) 0.0072(10) 0.0008(8)
N3 0.0242(14) 0.0178(9) 0.0248(10) 0.0009(8) 0.0130(10) 0.0014(8)
N4 0.0241(14) 0.0178(9) 0.0210(10) 0.0008(7) 0.0116(10) 0.0012(8)
N5 0.0207(14) 0.0201(9) 0.0244(10) 0.0026(8) 0.0107(10) 0.0003(8)
N6 0.0268(16) 0.0208(10) 0.0269(11) 0.0016(8) 0.0095(11) -0.0008(9)
B1 0.0238(19) 0.0186(12) 0.0216(13) 0.0012(10) 0.0097(13) 0.0011(10)
C1 0.0180(17) 0.0265(12) 0.0308(13) -0.0049(10) 0.0102(12) -0.0013(10)
C2 0.0203(18) 0.0278(12) 0.0362(15) 0.0001(11) 0.0095(13) 0.0057(10)
C3 0.0210(17) 0.0208(11) 0.0282(13) 0.0011(10) 0.0054(12) 0.0006(10)
C4 0.029(2) 0.0473(16) 0.0375(16) -0.0068(13) 0.0191(15) 0.0031(13)
C5 0.033(2) 0.0357(15) 0.0288(14) 0.0058(11) 0.0054(14) 0.0072(12)
C6 0.0285(18) 0.0197(11) 0.0305(13) 0.0021(10) 0.0129(13) 0.0007(10)
C7 0.0323(19) 0.0184(11) 0.0349(14) -0.0030(10) 0.0136(14) -0.0002(10)
C8 0.0222(17) 0.0235(12) 0.0261(12) -0.0032(9) 0.0104(12) -0.0003(10)
C9 0.044(2) 0.0310(14) 0.0418(16) 0.0080(13) 0.0200(16) 0.0030(13)
C10 0.046(2) 0.0283(13) 0.0274(13) -0.0054(10) 0.0179(14) -0.0014(12)
C11 0.0219(18) 0.0294(13) 0.0366(15) 0.0081(11) 0.0168(13) 0.0040(11)
C12 0.0175(18) 0.0356(14) 0.0387(15) 0.0108(12) 0.0101(14) 0.0012(11)
C13 0.0256(19) 0.0279(13) 0.0301(14) 0.0053(11) 0.0076(13) -0.0043(11)
C14 0.031(2) 0.0341(15) 0.076(3) -0.0023(15) 0.0283(19) 0.0072(13)
C15 0.036(2) 0.0363(16) 0.053(2) -0.0065(14) 0.0074(17) -0.0110(14)
C16 0.0192(18) 0.0417(15) 0.0212(12) -0.0038(11) -0.0005(12) -0.0002(12)
C17 0.031(2) 0.0319(14) 0.0295(14) -0.0085(11) 0.0037(14) -0.0057(12)
C18 0.0236(19) 0.0429(17) 0.0276(14) 0.0070(12) 0.0088(13) 0.0075(12)
C19 0.041(2) 0.0545(19) 0.0259(14) -0.0003(13) 0.0136(15) 0.0050(15)

loop_
_atom_type_symbol
_atom_type_description
_atom_type_scat_dispersion_real
_atom_type_scat_dispersion_imag
_atom_type_scat_source
C C 0.0033 0.0016 'International Tables Vol C Tables 4.2.6.8 and 6.1.1.4'
H H 0.0000 0.0000 'International Tables Vol C Tables 4.2.6.8 and 6.1.1.4'
B B 0.0013 0.0007 'International Tables Vol C Tables 4.2.6.8 and 6.1.1.4'
N N 0.0061 0.0033 'International Tables Vol C Tables 4.2.6.8 and 6.1.1.4'
Pd Pd -0.9988 1.0072 'International Tables Vol C Tables 4.2.6.8 and 6.1.1.4'

loop_
_geom_angle_atom_site_label_1
_geom_angle_atom_site_label_2
_geom_angle_atom_site_label_3
_geom_angle
_geom_angle_site_symmetry_1
_geom_angle_site_symmetry_3
_geom_angle_publ_flag
N3 Pd1 N1 86.76(8) . . ?
N3 Pd1 C16 133.89(10) . . ?
N1 Pd1 C16 137.81(10) . . ?
C1 N1 N2 107.8(2) . . ?
C1 N1 Pd1 135.80(18) . . ?
N2 N1 Pd1 116.32(16) . . ?
C3 N2 N1 108.6(2) . . ?
C3 N2 B1 131.1(2) . . ?
N1 N2 B1 120.3(2) . . ?
C6 N3 N4 107.3(2) . . ?
C6 N3 Pd1 135.15(18) . . ?
N4 N3 Pd1 117.56(14) . . ?
C8 N4 N3 109.27(19) . . ?
C8 N4 B1 131.4(2) . . ?
N3 N4 B1 119.28(19) . . ?
C11 N5 N6 110.5(2) . . ?
C11 N5 B1 129.7(2) . . ?
N6 N5 B1 119.3(2) . . ?
C13 N6 N5 105.6(2) . . ?
N2 B1 N4 108.5(2) . . ?
N2 B1 N5 108.9(2) . . ?
N4 B1 N5 109.2(2) . . ?
N1 C1 C2 109.2(2) . . ?
N1 C1 C4 121.6(2) . . ?
C2 C1 C4 129.2(3) . . ?
C3 C2 C1 106.3(2) . . ?
N2 C3 C2 108.1(2) . . ?
N2 C3 C5 123.1(3) . . ?
C2 C3 C5 128.9(3) . . ?
N3 C6 C7 109.6(2) . . ?
N3 C6 C9 122.2(2) . . ?
C7 C6 C9 128.1(2) . . ?
C8 C7 C6 105.8(2) . . ?
N4 C8 C7 108.0(2) . . ?
N4 C8 C10 122.9(2) . . ?
C7 C8 C10 129.1(2) . . ?
N5 C11 C12 107.3(2) . . ?
N5 C11 C14 124.4(3) . . ?
C12 C11 C14 128.2(3) . . ?
C11 C12 C13 105.3(3) . . ?
N6 C13 C12 111.2(2) . . ?
N6 C13 C15 120.7(3) . . ?
C12 C13 C15 128.1(3) . . ?
C18 C16 C17 115.1(3) . . ?
C18 C16 C19 122.1(3) . . ?
C17 C16 C19 121.6(3) . . ?
C18 C16 Pd1 69.59(16) . . ?
C17 C16 Pd1 69.53(16) . . ?
C19 C16 Pd1 120.0(2) . . ?

loop_
_geom_bond_atom_site_label_1
_geom_bond_atom_site_label_2
_geom_bond_distance
_geom_bond_site_symmetry_2
_geom_bond_publ_flag
Pd1 N3 2.086(2) . ?
Pd1 N1 2.090(2) . ?
Pd1 C16 2.143(3) . ?
N1 C1 1.328(3) . ?
N1 N2 1.377(3) . ?
N2 C3 1.356(3) . ?
N2 B1 1.542(4) . ?
N3 C6 1.332(3) . ?
N3 N4 1.369(3) . ?
N4 C8 1.353(3) . ?
N4 B1 1.545(3) . ?
N5 C11 1.354(4) . ?
N5 N6 1.373(3) . ?
N5 B1 1.556(4) . ?
N6 C13 1.326(4) . ?
C1 C2 1.395(4) . ?
C1 C4 1.488(4) . ?
C2 C3 1.374(4) . ?
C3 C5 1.496(4) . ?
C6 C7 1.396(4) . ?
C6 C9 1.493(4) . ?
C7 C8 1.377(4) . ?
C8 C10 1.492(4) . ?
C11 C12 1.377(4) . ?
C11 C14 1.498(4) . ?
C12 C13 1.395(4) . ?
C13 C15 1.506(4) . ?
C16 C18 1.397(4) . ?
C16 C17 1.411(4) . ?
C16 C19 1.494(4) . ?
